data_7044840
loop_
_publ_author_name
'Kosnik, Stephanie C.'
'Nascimento, Maxemilian C.'
'Binder, Justin Frank'
'Macdonald, Charles L. B.'

_publ_section_title
;
 Accessing Multimetallic Complexes with a Phosphorus(I) Zwitterion
;
_journal_name_full 'Dalton Transactions'
_journal_paper_doi 10.1039/C7DT03844E
_journal_year 2017
_chemical_formula_moiety 'C38 H31 Cr O5 P3'
_chemical_formula_sum 'C38 H31 Cr O5 P3'
_chemical_formula_weight 712.54
_space_group_crystal_system triclinic
_space_group_IT_number 2
_space_group_name_Hall '-P 1'
_space_group_name_H-M_alt 'P -1'
_symmetry_space_group_name_Hall '-P 1'
_symmetry_space_group_name_H-M 'P -1'
_atom_sites_solution_hydrogens geom
_audit_creation_method SHELXL-2016/6
_audit_update_record
;
2017-10-06 deposited with the CCDC.
2017-11-22 downloaded from the CCDC.
;
_cell_angle_alpha 91.279(3)
_cell_angle_beta 101.068(3)
_cell_angle_gamma 114.470(2)
_cell_formula_units_Z 2
_cell_length_a 11.2512(8)
_cell_length_b 11.7421(7)
_cell_length_c 15.0867(10)
_cell_measurement_reflns_used 9150
_cell_measurement_temperature 170(2)
_cell_measurement_theta_max 27.54
_cell_measurement_theta_min 3.30
_cell_volume 1768.8(2)
_computing_cell_refinement 'Bruker SAINT'
_computing_data_collection 'Bruker APEX2'
_computing_data_reduction 'Bruker SAINT'
_computing_molecular_graphics 'Bruker SHELXTL'
_computing_publication_material 'Bruker SHELXTL'
_computing_structure_refinement 'SHELXL-2016/6 (Sheldrick, 2016)'
_computing_structure_solution 'SHELXS-97 (Sheldrick 2008)'
_diffrn_ambient_temperature 170(2)
_diffrn_measured_fraction_theta_full 0.998
_diffrn_measured_fraction_theta_max 0.995
_diffrn_measurement_device_type 'Bruker APEX-II CCD'
_diffrn_measurement_method '\f and \w scans'
_diffrn_radiation_type MoK\a
_diffrn_radiation_wavelength 0.71073
_diffrn_reflns_av_R_equivalents 0.0405
_diffrn_reflns_av_unetI/netI 0.0192
_diffrn_reflns_Laue_measured_fraction_full 0.998
_diffrn_reflns_Laue_measured_fraction_max 0.995
_diffrn_reflns_limit_h_max 14
_diffrn_reflns_limit_h_min -14
_diffrn_reflns_limit_k_max 15
_diffrn_reflns_limit_k_min -15
_diffrn_reflns_limit_l_max 19
_diffrn_reflns_limit_l_min -19
_diffrn_reflns_number 78418
_diffrn_reflns_point_group_measured_fraction_full 0.998
_diffrn_reflns_point_group_measured_fraction_max 0.995
_diffrn_reflns_theta_full 25.242
_diffrn_reflns_theta_max 27.569
_diffrn_reflns_theta_min 3.055
_exptl_absorpt_coefficient_mu 0.501
_exptl_absorpt_correction_T_max 0.861
_exptl_absorpt_correction_T_min 0.795
_exptl_absorpt_correction_type multi-scan
_exptl_absorpt_process_details 'SADABS; Bruker, 2015'
_exptl_crystal_colour gold
_exptl_crystal_density_diffrn 1.338
_exptl_crystal_description Block
_exptl_crystal_F_000 736
_exptl_crystal_size_max 0.428
_exptl_crystal_size_mid 0.330
_exptl_crystal_size_min 0.298
_refine_diff_density_max 0.345
_refine_diff_density_min -0.378
_refine_diff_density_rms 0.049
_refine_ls_extinction_method none
_refine_ls_goodness_of_fit_ref 1.031
_refine_ls_hydrogen_treatment constr
_refine_ls_matrix_type full
_refine_ls_number_parameters 427
_refine_ls_number_reflns 8157
_refine_ls_number_restraints 0
_refine_ls_restrained_S_all 1.031
_refine_ls_R_factor_all 0.0411
_refine_ls_R_factor_gt 0.0299
_refine_ls_shift/su_max 0.000
_refine_ls_shift/su_mean 0.000
_refine_ls_structure_factor_coef Fsqd
_refine_ls_weighting_details 'w=1/[\s^2^(Fo^2^)+(0.0340P)^2^+1.1169P] where P=(Fo^2^+2Fc^2^)/3'
_refine_ls_weighting_scheme calc
_refine_ls_wR_factor_gt 0.0727
_refine_ls_wR_factor_ref 0.0786
_reflns_Friedel_coverage 0.000
_reflns_number_gt 6809
_reflns_number_total 8157
_reflns_threshold_expression 'I > 2\s(I)'
_cod_data_source_file c7dt03844e2.cif
_cod_data_source_block shelx_CCDC4
_cod_database_code 7044840
_shelx_shelxl_version_number 2016/6
_shelx_space_group_comment
;
The symmetry employed for this shelxl refinement is uniquely defined
by the following loop, which should always be used as a source of
symmetry information in preference to the above space-group names.
They are only intended as comments.
;
_shelx_estimated_absorpt_t_min 0.814
_shelx_estimated_absorpt_t_max 0.865

loop_
_space_group_symop_operation_xyz
'x, y, z'
'-x, -y, -z'

loop_
_atom_site_label
_atom_site_type_symbol
_atom_site_fract_x
_atom_site_fract_y
_atom_site_fract_z
_atom_site_U_iso_or_equiv
_atom_site_adp_type
_atom_site_occupancy
_atom_site_site_symmetry_order
_atom_site_calc_flag
_atom_site_refinement_flags_posn
_atom_site_refinement_flags_adp
P1 P 0.37347(4) 0.43866(3) 0.21969(2) 0.01495(8) Uani 1 1 d . .
P2 P 0.30261(4) 0.65873(3) 0.26538(2) 0.01533(8) Uani 1 1 d . .
P3 P 0.19865(4) 0.47784(3) 0.18220(2) 0.01694(8) Uani 1 1 d . .
C1 C 0.50344(14) 0.58599(13) 0.26325(9) 0.0162(3) Uani 1 1 d . .
C2 C 0.47023(14) 0.68768(13) 0.28065(9) 0.0164(3) Uani 1 1 d . .
C3 C 0.59070(14) 0.79596(13) 0.31219(10) 0.0187(3) Uani 1 1 d . .
H3 H 0.598626 0.877514 0.329524 0.022 Uiso 1 1 calc R U
C4 C 0.69727(14) 0.76253(13) 0.31359(9) 0.0169(3) Uani 1 1 d . .
C5 C 0.64313(14) 0.63275(13) 0.28407(10) 0.0184(3) Uani 1 1 d . .
H5 H 0.692892 0.585262 0.279162 0.022 Uiso 1 1 calc R U
C11 C 0.39544(15) 0.37535(13) 0.11651(10) 0.0213(3) Uani 1 1 d . .
C12 C 0.32917(18) 0.38678(16) 0.03189(11) 0.0297(4) Uani 1 1 d . .
H12 H 0.266672 0.422458 0.027930 0.036 Uiso 1 1 calc R U
C13 C 0.3538(2) 0.34636(19) -0.04685(13) 0.0427(5) Uani 1 1 d . .
H13 H 0.307841 0.354179 -0.104500 0.051 Uiso 1 1 calc R U
C14 C 0.4441(2) 0.29523(19) -0.04185(15) 0.0479(6) Uani 1 1 d . .
H14 H 0.460394 0.267540 -0.096021 0.057 Uiso 1 1 calc R U
C15 C 0.5114(2) 0.28381(19) 0.04167(16) 0.0464(5) Uani 1 1 d . .
H15 H 0.574499 0.248929 0.044746 0.056 Uiso 1 1 calc R U
C16 C 0.48734(19) 0.32326(16) 0.12163(13) 0.0330(4) Uani 1 1 d . .
H16 H 0.533177 0.314692 0.179077 0.040 Uiso 1 1 calc R U
C21 C 0.36746(14) 0.32492(13) 0.29937(10) 0.0189(3) Uani 1 1 d . .
C22 C 0.42049(17) 0.36677(16) 0.39162(11) 0.0286(4) Uani 1 1 d . .
H22 H 0.462341 0.454393 0.411767 0.034 Uiso 1 1 calc R U
C23 C 0.4121(2) 0.28035(18) 0.45385(12) 0.0374(4) Uani 1 1 d . .
H23 H 0.446611 0.308696 0.516866 0.045 Uiso 1 1 calc R U
C24 C 0.3536(2) 0.15308(18) 0.42453(13) 0.0379(4) Uani 1 1 d . .
H24 H 0.349385 0.094232 0.467384 0.046 Uiso 1 1 calc R U
C25 C 0.30104(19) 0.11088(16) 0.33318(13) 0.0338(4) Uani 1 1 d . .
H25 H 0.260630 0.023180 0.313416 0.041 Uiso 1 1 calc R U
C26 C 0.30723(16) 0.19627(14) 0.27040(11) 0.0250(3) Uani 1 1 d . .
H26 H 0.270447 0.167166 0.207641 0.030 Uiso 1 1 calc R U
C31 C 0.26760(15) 0.77268(13) 0.19929(10) 0.0187(3) Uani 1 1 d . .
C32 C 0.13951(17) 0.76799(17) 0.17915(11) 0.0276(3) Uani 1 1 d . .
H32 H 0.070663 0.708846 0.204128 0.033 Uiso 1 1 calc R U
C33 C 0.11261(19) 0.84996(18) 0.12246(12) 0.0334(4) Uani 1 1 d . .
H33 H 0.024857 0.845906 0.108108 0.040 Uiso 1 1 calc R U
C34 C 0.21233(19) 0.93716(16) 0.08688(11) 0.0305(4) Uani 1 1 d . .
H34 H 0.193276 0.993074 0.048250 0.037 Uiso 1 1 calc R U
C35 C 0.33954(19) 0.94318(16) 0.10735(13) 0.0339(4) Uani 1 1 d . .
H35 H 0.408329 1.003886 0.083214 0.041 Uiso 1 1 calc R U
C36 C 0.36795(17) 0.86072(15) 0.16326(12) 0.0269(3) Uani 1 1 d . .
H36 H 0.455679 0.864648 0.176738 0.032 Uiso 1 1 calc R U
C41 C 0.26123(15) 0.67202(15) 0.37422(10) 0.0217(3) Uani 1 1 d . .
C42 C 0.2345(2) 0.57123(18) 0.42523(12) 0.0393(4) Uani 1 1 d . .
H42 H 0.228658 0.493671 0.400151 0.047 Uiso 1 1 calc R U
C43 C 0.2161(2) 0.5829(2) 0.51269(14) 0.0519(6) Uani 1 1 d . .
H43 H 0.196898 0.513289 0.547262 0.062 Uiso 1 1 calc R U
C44 C 0.2259(3) 0.6957(2) 0.54917(14) 0.0533(6) Uani 1 1 d . .
H44 H 0.211920 0.703585 0.608693 0.064 Uiso 1 1 calc R U
C45 C 0.2558(3) 0.7964(3) 0.49993(15) 0.0647(8) Uani 1 1 d . .
H45 H 0.264738 0.874700 0.526115 0.078 Uiso 1 1 calc R U
C46 C 0.2731(3) 0.7854(2) 0.41201(13) 0.0464(6) Uani 1 1 d . .
H46 H 0.293142 0.855552 0.378013 0.056 Uiso 1 1 calc R U
C51 C 0.84428(15) 0.85325(14) 0.33663(11) 0.0226(3) Uani 1 1 d . .
C52 C 0.8879(2) 0.8977(3) 0.24928(14) 0.0588(7) Uani 1 1 d . .
H52A H 0.882047 0.826258 0.210936 0.088 Uiso 1 1 calc R U
H52B H 0.980496 0.962455 0.264049 0.088 Uiso 1 1 calc R U
H52C H 0.829238 0.932942 0.216627 0.088 Uiso 1 1 calc R U
C53 C 0.9293(2) 0.79190(19) 0.38625(19) 0.0534(6) Uani 1 1 d . .
H53A H 0.896782 0.759783 0.440507 0.080 Uiso 1 1 calc R U
H53B H 1.022790 0.854293 0.404294 0.080 Uiso 1 1 calc R U
H53C H 0.923014 0.722101 0.345917 0.080 Uiso 1 1 calc R U
C54 C 0.86771(19) 0.96944(18) 0.39759(16) 0.0442(5) Uani 1 1 d . .
H54A H 0.818263 1.013584 0.365397 0.066 Uiso 1 1 calc R U
H54B H 0.963546 1.025786 0.413180 0.066 Uiso 1 1 calc R U
H54C H 0.836362 0.943557 0.453326 0.066 Uiso 1 1 calc R U
Cr Cr -0.02036(2) 0.31863(2) 0.19390(2) 0.02095(7) Uani 1 1 d . .
C61 C -0.19096(18) 0.19609(18) 0.19078(14) 0.0386(4) Uani 1 1 d . .
O61 O -0.29715(15) 0.12133(16) 0.18860(14) 0.0665(5) Uani 1 1 d . .
C62 C -0.08840(17) 0.36312(16) 0.08119(12) 0.0307(4) Uani 1 1 d . .
O62 O -0.13559(16) 0.38808(16) 0.01545(10) 0.0538(4) Uani 1 1 d . .
C63 C -0.06357(18) 0.43573(17) 0.25238(13) 0.0335(4) Uani 1 1 d . .
O63 O -0.09708(17) 0.50258(15) 0.28499(12) 0.0568(4) Uani 1 1 d . .
C64 C 0.04638(17) 0.27807(15) 0.30854(12) 0.0287(4) Uani 1 1 d . .
O64 O 0.08332(15) 0.25371(13) 0.37809(9) 0.0455(4) Uani 1 1 d . .
C65 C 0.01586(16) 0.19745(15) 0.13209(11) 0.0269(3) Uani 1 1 d . .
O65 O 0.03359(14) 0.12237(13) 0.09469(9) 0.0417(3) Uani 1 1 d . .

loop_
_atom_site_aniso_label
_atom_site_aniso_U_11
_atom_site_aniso_U_22
_atom_site_aniso_U_33
_atom_site_aniso_U_23
_atom_site_aniso_U_13
_atom_site_aniso_U_12
P1 0.01771(17) 0.01226(16) 0.01459(17) 0.00172(12) 0.00359(13) 0.00608(13)
P2 0.01683(17) 0.01521(17) 0.01582(17) 0.00267(13) 0.00489(13) 0.00805(14)
P3 0.01666(17) 0.01590(17) 0.01719(17) 0.00243(13) 0.00282(14) 0.00627(14)
C1 0.0187(7) 0.0135(6) 0.0167(7) 0.0017(5) 0.0048(5) 0.0068(5)
C2 0.0175(7) 0.0155(6) 0.0175(7) 0.0015(5) 0.0047(5) 0.0080(5)
C3 0.0203(7) 0.0147(7) 0.0197(7) -0.0009(5) 0.0028(6) 0.0071(6)
C4 0.0175(7) 0.0165(7) 0.0152(6) 0.0015(5) 0.0038(5) 0.0059(5)
C5 0.0198(7) 0.0181(7) 0.0197(7) 0.0026(5) 0.0056(6) 0.0099(6)
C11 0.0257(8) 0.0146(7) 0.0219(7) 0.0001(5) 0.0101(6) 0.0050(6)
C12 0.0349(9) 0.0295(9) 0.0210(8) -0.0013(6) 0.0077(7) 0.0096(7)
C13 0.0553(13) 0.0405(11) 0.0236(9) -0.0037(8) 0.0149(9) 0.0097(9)
C14 0.0708(15) 0.0323(10) 0.0405(11) -0.0038(8) 0.0363(11) 0.0121(10)
C15 0.0587(13) 0.0335(10) 0.0630(14) 0.0064(9) 0.0397(12) 0.0240(10)
C16 0.0392(10) 0.0294(9) 0.0397(10) 0.0074(7) 0.0198(8) 0.0188(8)
C21 0.0192(7) 0.0161(7) 0.0207(7) 0.0054(5) 0.0026(6) 0.0074(6)
C22 0.0345(9) 0.0222(8) 0.0218(8) 0.0033(6) 0.0006(7) 0.0075(7)
C23 0.0436(11) 0.0370(10) 0.0219(8) 0.0101(7) -0.0016(7) 0.0111(8)
C24 0.0428(11) 0.0329(10) 0.0367(10) 0.0208(8) 0.0066(8) 0.0149(8)
C25 0.0383(10) 0.0186(8) 0.0413(10) 0.0107(7) 0.0051(8) 0.0102(7)
C26 0.0293(8) 0.0181(7) 0.0250(8) 0.0021(6) 0.0019(6) 0.0093(6)
C31 0.0242(7) 0.0180(7) 0.0176(7) 0.0013(5) 0.0050(6) 0.0124(6)
C32 0.0266(8) 0.0381(9) 0.0264(8) 0.0111(7) 0.0100(7) 0.0197(7)
C33 0.0367(10) 0.0477(11) 0.0289(9) 0.0084(8) 0.0068(7) 0.0307(9)
C34 0.0469(10) 0.0281(8) 0.0244(8) 0.0061(7) 0.0035(7) 0.0253(8)
C35 0.0381(10) 0.0252(8) 0.0379(10) 0.0148(7) 0.0089(8) 0.0122(7)
C36 0.0258(8) 0.0236(8) 0.0327(9) 0.0093(6) 0.0068(7) 0.0113(7)
C41 0.0211(7) 0.0293(8) 0.0185(7) 0.0037(6) 0.0069(6) 0.0135(6)
C42 0.0538(12) 0.0281(9) 0.0267(9) 0.0045(7) 0.0148(8) 0.0058(8)
C43 0.0688(15) 0.0493(13) 0.0285(10) 0.0129(9) 0.0220(10) 0.0111(11)
C44 0.0724(16) 0.0808(17) 0.0267(10) 0.0127(10) 0.0257(10) 0.0456(14)
C45 0.131(2) 0.0761(17) 0.0323(11) 0.0111(11) 0.0321(13) 0.0819(18)
C46 0.0928(17) 0.0509(12) 0.0272(9) 0.0132(8) 0.0236(10) 0.0564(13)
C51 0.0172(7) 0.0227(7) 0.0234(8) -0.0007(6) 0.0025(6) 0.0051(6)
C52 0.0299(10) 0.0784(17) 0.0345(11) 0.0012(11) 0.0133(9) -0.0118(10)
C53 0.0262(10) 0.0331(10) 0.0870(18) -0.0027(10) -0.0173(10) 0.0123(8)
C54 0.0264(9) 0.0293(9) 0.0617(13) -0.0160(9) 0.0061(9) -0.0004(7)
Cr 0.01768(12) 0.01806(12) 0.02525(13) 0.00441(9) 0.00467(10) 0.00576(9)
C61 0.0279(9) 0.0324(10) 0.0514(12) 0.0110(8) 0.0068(8) 0.0094(8)
O61 0.0260(8) 0.0516(10) 0.1043(15) 0.0252(9) 0.0142(8) -0.0013(7)
C62 0.0245(8) 0.0283(9) 0.0357(10) 0.0037(7) 0.0035(7) 0.0092(7)
O62 0.0534(9) 0.0611(10) 0.0427(9) 0.0159(7) -0.0057(7) 0.0266(8)
C63 0.0323(9) 0.0311(9) 0.0408(10) 0.0099(8) 0.0181(8) 0.0123(7)
O63 0.0645(10) 0.0507(9) 0.0757(11) 0.0064(8) 0.0399(9) 0.0339(8)
C64 0.0279(8) 0.0202(8) 0.0334(9) 0.0073(7) 0.0104(7) 0.0041(6)
O64 0.0535(9) 0.0396(8) 0.0346(7) 0.0182(6) 0.0070(6) 0.0119(7)
C65 0.0225(8) 0.0244(8) 0.0279(8) 0.0017(6) -0.0030(6) 0.0080(6)
O65 0.0466(8) 0.0377(7) 0.0416(8) -0.0086(6) -0.0035(6) 0.0251(6)

loop_
_atom_type_symbol
_atom_type_description
_atom_type_scat_dispersion_real
_atom_type_scat_dispersion_imag
_atom_type_scat_source
C C 0.0033 0.0016 'International Tables Vol C Tables 4.2.6.8 and 6.1.1.4'
H H 0.0000 0.0000 'International Tables Vol C Tables 4.2.6.8 and 6.1.1.4'
O O 0.0106 0.0060 'International Tables Vol C Tables 4.2.6.8 and 6.1.1.4'
P P 0.1023 0.0942 'International Tables Vol C Tables 4.2.6.8 and 6.1.1.4'
Cr Cr 0.3209 0.6236 'International Tables Vol C Tables 4.2.6.8 and 6.1.1.4'

loop_
_geom_angle_atom_site_label_1
_geom_angle_atom_site_label_2
_geom_angle_atom_site_label_3
_geom_angle
C1 P1 C21 110.77(7)
C1 P1 C11 112.23(7)
C21 P1 C11 105.65(7)
C1 P1 P3 103.69(5)
C21 P1 P3 117.58(5)
C11 P1 P3 107.03(5)
C2 P2 C41 110.25(7)
C2 P2 C31 110.97(7)
C41 P2 C31 107.23(7)
C2 P2 P3 103.27(5)
C41 P2 P3 117.95(5)
C31 P2 P3 107.10(5)
P2 P3 P1 91.081(19)
P2 P3 Cr 123.94(2)
P1 P3 Cr 119.382(19)
C5 C1 C2 107.82(12)
C5 C1 P1 133.75(11)
C2 C1 P1 118.39(11)
C3 C2 C1 107.69(12)
C3 C2 P2 133.13(11)
C1 C2 P2 119.12(11)
C4 C3 C2 108.10(12)
C4 C3 H3 125.9
C2 C3 H3 125.9
C3 C4 C5 108.18(12)
C3 C4 C51 125.26(13)
C5 C4 C51 126.43(13)
C1 C5 C4 108.19(12)
C1 C5 H5 125.9
C4 C5 H5 125.9
C12 C11 C16 119.42(15)
C12 C11 P1 120.59(12)
C16 C11 P1 119.81(13)
C13 C12 C11 120.31(18)
C13 C12 H12 119.8
C11 C12 H12 119.8
C14 C13 C12 120.3(2)
C14 C13 H13 119.9
C12 C13 H13 119.9
C13 C14 C15 120.18(17)
C13 C14 H14 119.9
C15 C14 H14 119.9
C14 C15 C16 120.33(19)
C14 C15 H15 119.8
C16 C15 H15 119.8
C11 C16 C15 119.46(18)
C11 C16 H16 120.3
C15 C16 H16 120.3
C26 C21 C22 119.66(14)
C26 C21 P1 121.08(12)
C22 C21 P1 119.23(11)
C23 C22 C21 119.85(15)
C23 C22 H22 120.1
C21 C22 H22 120.1
C24 C23 C22 120.15(17)
C24 C23 H23 119.9
C22 C23 H23 119.9
C23 C24 C25 120.33(16)
C23 C24 H24 119.8
C25 C24 H24 119.8
C24 C25 C26 120.07(16)
C24 C25 H25 120.0
C26 C25 H25 120.0
C25 C26 C21 119.92(15)
C25 C26 H26 120.0
C21 C26 H26 120.0
C36 C31 C32 119.54(14)
C36 C31 P2 119.42(11)
C32 C31 P2 120.90(12)
C33 C32 C31 119.85(16)
C33 C32 H32 120.1
C31 C32 H32 120.1
C34 C33 C32 120.46(16)
C34 C33 H33 119.8
C32 C33 H33 119.8
C35 C34 C33 119.96(15)
C35 C34 H34 120.0
C33 C34 H34 120.0
C34 C35 C36 120.35(16)
C34 C35 H35 119.8
C36 C35 H35 119.8
C31 C36 C35 119.83(15)
C31 C36 H36 120.1
C35 C36 H36 120.1
C46 C41 C42 119.45(15)
C46 C41 P2 121.02(13)
C42 C41 P2 118.97(13)
C41 C42 C43 120.37(18)
C41 C42 H42 119.8
C43 C42 H42 119.8
C44 C43 C42 119.70(19)
C44 C43 H43 120.2
C42 C43 H43 120.2
C45 C44 C43 120.13(18)
C45 C44 H44 119.9
C43 C44 H44 119.9
C44 C45 C46 120.6(2)
C44 C45 H45 119.7
C46 C45 H45 119.7
C41 C46 C45 119.73(18)
C41 C46 H46 120.1
C45 C46 H46 120.1
C4 C51 C53 111.18(14)
C4 C51 C52 108.95(13)
C53 C51 C52 110.53(19)
C4 C51 C54 110.66(13)
C53 C51 C54 108.03(16)
C52 C51 C54 107.43(17)
C51 C52 H52A 109.5
C51 C52 H52B 109.5
H52A C52 H52B 109.5
C51 C52 H52C 109.5
H52A C52 H52C 109.5
H52B C52 H52C 109.5
C51 C53 H53A 109.5
C51 C53 H53B 109.5
H53A C53 H53B 109.5
C51 C53 H53C 109.5
H53A C53 H53C 109.5
H53B C53 H53C 109.5
C51 C54 H54A 109.5
C51 C54 H54B 109.5
H54A C54 H54B 109.5
C51 C54 H54C 109.5
H54A C54 H54C 109.5
H54B C54 H54C 109.5
C61 Cr C63 88.90(8)
C61 Cr C64 91.13(8)
C63 Cr C64 90.43(8)
C61 Cr C62 88.87(8)
C63 Cr C62 87.70(8)
C64 Cr C62 178.13(8)
C61 Cr C65 89.20(8)
C63 Cr C65 177.65(8)
C64 Cr C65 90.98(7)
C62 Cr C65 90.88(7)
C61 Cr P3 174.53(7)
C63 Cr P3 93.42(5)
C64 Cr P3 93.80(5)
C62 Cr P3 86.28(5)
C65 Cr P3 88.35(5)
O61 C61 Cr 179.16(19)
O62 C62 Cr 176.13(17)
O63 C63 Cr 176.06(18)
O64 C64 Cr 178.05(16)
O65 C65 Cr 177.93(15)

loop_
_geom_bond_atom_site_label_1
_geom_bond_atom_site_label_2
_geom_bond_distance
P1 C1 1.7457(14)
P1 C21 1.8059(14)
P1 C11 1.8126(15)
P1 P3 2.1759(5)
P2 C2 1.7389(14)
P2 C41 1.8109(15)
P2 C31 1.8125(15)
P2 P3 2.1711(5)
P3 Cr 2.4420(5)
C1 C5 1.399(2)
C1 C2 1.4240(19)
C2 C3 1.4064(19)
C3 C4 1.405(2)
C3 H3 0.9500
C4 C5 1.410(2)
C4 C51 1.515(2)
C5 H5 0.9500
C11 C12 1.389(2)
C11 C16 1.395(2)
C12 C13 1.387(2)
C12 H12 0.9500
C13 C14 1.370(3)
C13 H13 0.9500
C14 C15 1.380(3)
C14 H14 0.9500
C15 C16 1.396(3)
C15 H15 0.9500
C16 H16 0.9500
C21 C26 1.393(2)
C21 C22 1.394(2)
C22 C23 1.385(2)
C22 H22 0.9500
C23 C24 1.381(3)
C23 H23 0.9500
C24 C25 1.381(3)
C24 H24 0.9500
C25 C26 1.385(2)
C25 H25 0.9500
C26 H26 0.9500
C31 C36 1.390(2)
C31 C32 1.392(2)
C32 C33 1.389(2)
C32 H32 0.9500
C33 C34 1.378(3)
C33 H33 0.9500
C34 C35 1.376(3)
C34 H34 0.9500
C35 C36 1.393(2)
C35 H35 0.9500
C36 H36 0.9500
C41 C46 1.380(2)
C41 C42 1.385(2)
C42 C43 1.386(3)
C42 H42 0.9500
C43 C44 1.376(3)
C43 H43 0.9500
C44 C45 1.368(3)
C44 H44 0.9500
C45 C46 1.388(3)
C45 H45 0.9500
C46 H46 0.9500
C51 C53 1.521(2)
C51 C52 1.522(2)
C51 C54 1.526(2)
C52 H52A 0.9800
C52 H52B 0.9800
C52 H52C 0.9800
C53 H53A 0.9800
C53 H53B 0.9800
C53 H53C 0.9800
C54 H54A 0.9800
C54 H54B 0.9800
C54 H54C 0.9800
Cr C61 1.8523(19)
Cr C63 1.8893(19)
Cr C64 1.9017(18)
Cr C62 1.9030(18)
Cr C65 1.9046(17)
C61 O61 1.146(2)
C62 O62 1.136(2)
C63 O63 1.140(2)
C64 O64 1.140(2)
C65 O65 1.141(2)

loop_
_geom_hbond_atom_site_label_D
_geom_hbond_atom_site_label_H
_geom_hbond_atom_site_label_A
_geom_hbond_distance_DH
_geom_hbond_distance_HA
_geom_hbond_distance_DA
_geom_hbond_angle_DHA
C42 H42 O64 0.95 2.58 3.386(2) 142.8

loop_
_geom_torsion_atom_site_label_1
_geom_torsion_atom_site_label_2
_geom_torsion_atom_site_label_3
_geom_torsion_atom_site_label_4
_geom_torsion
C21 P1 C1 C5 66.58(16)
C11 P1 C1 C5 -51.24(17)
P3 P1 C1 C5 -166.40(14)
C21 P1 C1 C2 -116.03(12)
C11 P1 C1 C2 126.15(12)
P3 P1 C1 C2 10.99(12)
C5 C1 C2 C3 -0.07(16)
P1 C1 C2 C3 -178.10(10)
C5 C1 C2 P2 -177.60(10)
P1 C1 C2 P2 4.38(16)
C41 P2 C2 C3 -67.19(16)
C31 P2 C2 C3 51.46(16)
P3 P2 C2 C3 165.91(14)
C41 P2 C2 C1 109.57(12)
C31 P2 C2 C1 -131.77(11)
P3 P2 C2 C1 -17.32(12)
C1 C2 C3 C4 0.54(16)
P2 C2 C3 C4 177.58(12)
C2 C3 C4 C5 -0.81(16)
C2 C3 C4 C51 175.27(13)
C2 C1 C5 C4 -0.42(16)
P1 C1 C5 C4 177.17(12)
C3 C4 C5 C1 0.76(16)
C51 C4 C5 C1 -175.25(13)
C1 P1 C11 C12 -98.25(14)
C21 P1 C11 C12 140.93(13)
P3 P1 C11 C12 14.87(14)
C1 P1 C11 C16 76.82(14)
C21 P1 C11 C16 -44.00(14)
P3 P1 C11 C16 -170.06(12)
C16 C11 C12 C13 0.2(2)
P1 C11 C12 C13 175.31(13)
C11 C12 C13 C14 -0.2(3)
C12 C13 C14 C15 -0.1(3)
C13 C14 C15 C16 0.5(3)
C12 C11 C16 C15 0.2(3)
P1 C11 C16 C15 -174.96(14)
C14 C15 C16 C11 -0.5(3)
C1 P1 C21 C26 -157.43(13)
C11 P1 C21 C26 -35.66(15)
P3 P1 C21 C26 83.64(13)
C1 P1 C21 C22 24.52(15)
C11 P1 C21 C22 146.29(13)
P3 P1 C21 C22 -94.41(13)
C26 C21 C22 C23 -0.5(3)
P1 C21 C22 C23 177.57(14)
C21 C22 C23 C24 1.2(3)
C22 C23 C24 C25 -1.1(3)
C23 C24 C25 C26 0.2(3)
C24 C25 C26 C21 0.5(3)
C22 C21 C26 C25 -0.4(2)
P1 C21 C26 C25 -178.40(13)
C2 P2 C31 C36 4.64(15)
C41 P2 C31 C36 125.11(13)
P3 P2 C31 C36 -107.39(12)
C2 P2 C31 C32 -179.61(12)
C41 P2 C31 C32 -59.14(14)
P3 P2 C31 C32 68.35(13)
C36 C31 C32 C33 0.8(2)
P2 C31 C32 C33 -174.92(13)
C31 C32 C33 C34 -0.8(3)
C32 C33 C34 C35 0.1(3)
C33 C34 C35 C36 0.6(3)
C32 C31 C36 C35 -0.1(2)
P2 C31 C36 C35 175.71(13)
C34 C35 C36 C31 -0.6(3)
C2 P2 C41 C46 90.52(17)
C31 P2 C41 C46 -30.40(17)
P3 P2 C41 C46 -151.27(15)
C2 P2 C41 C42 -80.90(15)
C31 P2 C41 C42 158.18(14)
P3 P2 C41 C42 37.32(16)
C46 C41 C42 C43 1.8(3)
P2 C41 C42 C43 173.31(17)
C41 C42 C43 C44 -0.6(4)
C42 C43 C44 C45 -1.1(4)
C43 C44 C45 C46 1.7(4)
C42 C41 C46 C45 -1.2(3)
P2 C41 C46 C45 -172.6(2)
C44 C45 C46 C41 -0.5(4)
C3 C4 C51 C53 145.69(17)
C5 C4 C51 C53 -38.9(2)
C3 C4 C51 C52 -92.3(2)
C5 C4 C51 C52 83.1(2)
C3 C4 C51 C54 25.6(2)
C5 C4 C51 C54 -159.01(16)
